data_1546199
loop_
_publ_author_name
'Tabata, Hidetsugu'
'Yoneda, Tetsuya'
'Oshitari, Tetsuta'
'Takahashi, Hideyo'
'Natsugari, Hideaki'

_publ_section_title
;
 Tolvaptan-Type Vasopressin Receptor Ligands: Important Role of Axial
 Chirality in the Active Form.
;
_journal_issue 10
_journal_name_full 'Journal of medicinal chemistry'
_journal_page_first 4503
_journal_page_last 4509
_journal_paper_doi 10.1021/acs.jmedchem.7b00422
_journal_volume 60
_journal_year 2017
_chemical_absolute_configuration 'CHOOSE rm ad rmad syn or unk'
_chemical_formula_moiety 'C25 H24 N2 O3'
_chemical_formula_sum 'C25 H24 N2 O3'
_chemical_formula_weight 400.48
_space_group_crystal_system orthorhombic
_space_group_IT_number 19
_space_group_name_Hall 'P 2ac 2ab'
_space_group_name_H-M_alt 'P 21 21 21'
_symmetry_space_group_name_Hall 'P 2ac 2ab'
_symmetry_space_group_name_H-M 'P 21 21 21'
_atom_sites_solution_hydrogens geom
_atom_sites_solution_primary direct
_atom_sites_solution_secondary difmap
_cell_angle_alpha 90.0000
_cell_angle_beta 90.0000
_cell_angle_gamma 90.0000
_cell_formula_units_Z 4
_cell_length_a 12.2370(2)
_cell_length_b 12.4525(2)
_cell_length_c 13.7714(3)
_cell_measurement_reflns_used 21385
_cell_measurement_temperature 173
_cell_measurement_theta_max 68.24
_cell_measurement_theta_min 3.21
_cell_volume 2098.50(7)
_computing_cell_refinement 'RAPID AUTO'
_computing_data_collection 'RAPID AUTO (Rigaku, ????)'
_computing_data_reduction 'RAPID AUTO'
_computing_molecular_graphics 'CrystalStructure 4.2.2'
_computing_publication_material 'CrystalStructure 4.2.2 (Rigaku, 2016)'
_computing_structure_refinement 'SHELXL97 (Sheldrick, 2008)'
_computing_structure_solution 'SIR92 (Altomare, et al., 1994)'
_diffrn_ambient_temperature 173
_diffrn_detector_area_resol_mean 10.000
_diffrn_measured_fraction_theta_full 1.000
_diffrn_measured_fraction_theta_max 1.000
_diffrn_measurement_device_type 'Rigaku R-AXIS RAPID'
_diffrn_measurement_method \w
_diffrn_radiation_type 'Cu K\a'
_diffrn_radiation_wavelength 1.54187
_diffrn_reflns_av_R_equivalents 0.0251
_diffrn_reflns_Laue_measured_fraction_full 1.000
_diffrn_reflns_Laue_measured_fraction_max 1.000
_diffrn_reflns_limit_h_max 14
_diffrn_reflns_limit_h_min -14
_diffrn_reflns_limit_k_max 14
_diffrn_reflns_limit_k_min -14
_diffrn_reflns_limit_l_max 16
_diffrn_reflns_limit_l_min -16
_diffrn_reflns_number 23044
_diffrn_reflns_point_group_measured_fraction_full 0.999
_diffrn_reflns_point_group_measured_fraction_max 0.998
_diffrn_reflns_theta_full 67.687
_diffrn_reflns_theta_max 68.241
_diffrn_reflns_theta_min 4.788
_diffrn_standards_number 0
_exptl_absorpt_coefficient_mu 0.672
_exptl_absorpt_correction_T_max 0.904
_exptl_absorpt_correction_T_min 0.816
_exptl_absorpt_correction_type multi-scan
_exptl_absorpt_process_details 'ABSCOR (Rigaku, 1995)'
_exptl_crystal_colour colorless
_exptl_crystal_density_diffrn 1.267
_exptl_crystal_density_method 'not measured'
_exptl_crystal_description block
_exptl_crystal_F_000 848.00
_exptl_crystal_size_max 0.450
_exptl_crystal_size_mid 0.400
_exptl_crystal_size_min 0.150
_refine_diff_density_max 0.16
_refine_diff_density_min -0.18
_refine_ls_abs_structure_details 'Flack, H. D. (1983), Acta Cryst. A39, 876-881.  1639 Friedel Pairs'
_refine_ls_abs_structure_Flack 0.0(2)
_refine_ls_extinction_method none
_refine_ls_goodness_of_fit_ref 0.904
_refine_ls_hydrogen_treatment mixed
_refine_ls_number_parameters 275
_refine_ls_number_reflns 3822
_refine_ls_number_restraints 0
_refine_ls_R_factor_all 0.0330
_refine_ls_R_factor_gt 0.0311
_refine_ls_shift/su_max 0.000
_refine_ls_structure_factor_coef Fsqd
_refine_ls_weighting_details 'w = 1/[\s^2^(Fo^2^)+(0.1000P)^2^] where P=(Fo^2^+2Fc^2^)/3'
_refine_ls_weighting_scheme calc
_refine_ls_wR_factor_gt 0.0995
_refine_ls_wR_factor_ref 0.1026
_reflns_Friedel_coverage 0.751
_reflns_Friedel_fraction_full 0.997
_reflns_Friedel_fraction_max 0.995
_reflns_number_gt 3625
_reflns_number_total 3822
_reflns_threshold_expression F^2^>2.0\s(F^2^)
_cod_data_source_file jm7b00422_si_003.cif
_cod_data_source_block 150901_HTA13-125-36L
_cod_original_cell_volume 2098.49(7)
_cod_database_code 1546199
_shelxl_version_number 2013-4

loop_
_space_group_symop_id
_space_group_symop_operation_xyz
1 +X,+Y,+Z
2 1/2-X,-Y,1/2+Z
3 1/2+X,1/2-Y,-Z
4 -X,1/2+Y,1/2-Z

loop_
_atom_site_label
_atom_site_type_symbol
_atom_site_fract_x
_atom_site_fract_y
_atom_site_fract_z
_atom_site_U_iso_or_equiv
_atom_site_adp_type
_atom_site_occupancy
_atom_site_site_symmetry_order
_atom_site_calc_flag
_atom_site_refinement_flags_posn
_atom_site_refinement_flags_adp
O1 O 0.38086(14) 0.44827(13) 0.70410(11) 0.0414(4) Uani 1 1 d . .
O2 O 0.34027(13) -0.00833(11) 0.53811(10) 0.0359(4) Uani 1 1 d . .
O3 O 0.23657(14) 0.38586(12) 0.13330(10) 0.0385(4) Uani 1 1 d . .
N1 N 0.43695(14) 0.14313(13) 0.56407(12) 0.0292(4) Uani 1 1 d . .
N2 N 0.21320(14) 0.20525(13) 0.13486(11) 0.0272(4) Uani 1 1 d . .
H16 H 0.1933 0.1502 0.0990 0.033 Uiso 1 1 calc R U
C1 C 0.47457(19) 0.10339(18) 0.65934(15) 0.0343(5) Uani 1 1 d . .
H1 H 0.5537 0.1184 0.6662 0.041 Uiso 1 1 calc R U
H2 H 0.4644 0.0246 0.6620 0.041 Uiso 1 1 calc R U
C2 C 0.4135(2) 0.15494(18) 0.74403(15) 0.0376(5) Uani 1 1 d . .
H3 H 0.3343 0.1413 0.7358 0.045 Uiso 1 1 calc R U
H4 H 0.4368 0.1195 0.8050 0.045 Uiso 1 1 calc R U
C3 C 0.43125(19) 0.27477(17) 0.75412(15) 0.0357(5) Uani 1 1 d . .
H5 H 0.5103 0.2882 0.7633 0.043 Uiso 1 1 calc R U
H6 H 0.3931 0.2998 0.8133 0.043 Uiso 1 1 calc R U
C4 C 0.39131(17) 0.34177(16) 0.66757(14) 0.0296(4) Uani 1 1 d . .
H7 H 0.3173 0.3154 0.6480 0.036 Uiso 1 1 calc R U
C5 C 0.46634(16) 0.33718(18) 0.57940(14) 0.0293(4) Uani 1 1 d . .
C6 C 0.51412(18) 0.43043(18) 0.54249(16) 0.0373(5) Uani 1 1 d . .
H8 H 0.5018 0.4969 0.5746 0.045 Uiso 1 1 calc R U
C7 C 0.57925(19) 0.4283(2) 0.45995(18) 0.0430(6) Uani 1 1 d . .
H9 H 0.6090 0.4932 0.4349 0.052 Uiso 1 1 calc R U
C8 C 0.60072(19) 0.3320(2) 0.41437(17) 0.0420(5) Uani 1 1 d . .
H10 H 0.6463 0.3303 0.3585 0.050 Uiso 1 1 calc R U
C9 C 0.55595(17) 0.2380(2) 0.45000(16) 0.0360(5) Uani 1 1 d . .
H11 H 0.5722 0.1714 0.4196 0.043 Uiso 1 1 calc R U
C10 C 0.48695(16) 0.24103(17) 0.53051(14) 0.0285(4) Uani 1 1 d . .
C11 C 0.36961(16) 0.08124(15) 0.50942(13) 0.0263(4) Uani 1 1 d . .
C12 C 0.33006(15) 0.12082(15) 0.41302(13) 0.0252(4) Uani 1 1 d . .
C13 C 0.30249(16) 0.22696(15) 0.39269(13) 0.0269(4) Uani 1 1 d . .
H12 H 0.3100 0.2795 0.4423 0.032 Uiso 1 1 calc R U
C14 C 0.26432(16) 0.25820(16) 0.30217(14) 0.0274(4) Uani 1 1 d . .
H13 H 0.2467 0.3313 0.2900 0.033 Uiso 1 1 calc R U
C15 C 0.25196(15) 0.18129(15) 0.22888(13) 0.0245(4) Uani 1 1 d . .
C16 C 0.27623(17) 0.07442(16) 0.24919(14) 0.0293(4) Uani 1 1 d . .
H14 H 0.2670 0.0215 0.2002 0.035 Uiso 1 1 calc R U
C17 C 0.31374(17) 0.04451(16) 0.34017(14) 0.0287(4) Uani 1 1 d . .
H15 H 0.3286 -0.0290 0.3532 0.034 Uiso 1 1 calc R U
C18 C 0.20312(16) 0.30398(16) 0.09344(13) 0.0282(4) Uani 1 1 d . .
C19 C 0.14891(17) 0.30622(17) -0.00409(14) 0.0294(4) Uani 1 1 d . .
C20 C 0.18288(17) 0.38086(17) -0.07478(14) 0.0337(5) Uani 1 1 d . .
C21 C 0.1275(2) 0.3809(2) -0.16398(16) 0.0426(6) Uani 1 1 d . .
H17 H 0.1500 0.4292 -0.2134 0.051 Uiso 1 1 calc R U
C22 C 0.0405(2) 0.3118(2) -0.18184(16) 0.0457(6) Uani 1 1 d . .
H18 H 0.0039 0.3141 -0.2427 0.055 Uiso 1 1 calc R U
C23 C 0.00708(19) 0.2400(2) -0.11135(17) 0.0428(6) Uani 1 1 d . .
H19 H -0.0526 0.1931 -0.1233 0.051 Uiso 1 1 calc R U
C24 C 0.06149(17) 0.23704(18) -0.02306(16) 0.0341(5) Uani 1 1 d . .
H20 H 0.0390 0.1873 0.0253 0.041 Uiso 1 1 calc R U
C25 C 0.2746(2) 0.4596(2) -0.06023(18) 0.0440(5) Uani 1 1 d . .
H21 H 0.3044 0.4806 -0.1235 0.053 Uiso 1 1 calc R U
H22 H 0.3323 0.4262 -0.0212 0.053 Uiso 1 1 calc R U
H23 H 0.2469 0.5234 -0.0265 0.053 Uiso 1 1 calc R U
H24 H 0.343(2) 0.487(2) 0.657(2) 0.048(7) Uiso 1 1 d . .

loop_
_atom_site_aniso_label
_atom_site_aniso_U_11
_atom_site_aniso_U_22
_atom_site_aniso_U_33
_atom_site_aniso_U_23
_atom_site_aniso_U_13
_atom_site_aniso_U_12
O1 0.0585(10) 0.0354(8) 0.0302(8) -0.0077(7) -0.0056(7) 0.0049(8)
O2 0.0521(9) 0.0280(7) 0.0277(7) 0.0041(6) 0.0009(6) -0.0029(7)
O3 0.0588(9) 0.0256(7) 0.0313(8) -0.0013(6) -0.0071(7) -0.0018(7)
N1 0.0360(9) 0.0276(9) 0.0240(8) 0.0029(6) -0.0037(7) 0.0034(7)
N2 0.0351(8) 0.0244(8) 0.0221(7) -0.0028(7) -0.0025(7) -0.0005(7)
C1 0.0436(11) 0.0331(11) 0.0262(10) 0.0042(9) -0.0086(8) 0.0065(9)
C2 0.0514(13) 0.0401(12) 0.0214(9) 0.0076(8) -0.0049(9) 0.0021(10)
C3 0.0425(11) 0.0413(12) 0.0232(10) -0.0018(9) -0.0064(8) 0.0044(10)
C4 0.0336(10) 0.0299(10) 0.0255(9) -0.0024(8) -0.0054(8) -0.0001(8)
C5 0.0293(9) 0.0351(11) 0.0235(9) 0.0014(8) -0.0080(8) -0.0029(8)
C6 0.0414(11) 0.0340(12) 0.0366(11) -0.0009(9) -0.0074(9) -0.0078(9)
C7 0.0413(12) 0.0468(13) 0.0410(12) 0.0078(10) -0.0031(10) -0.0169(10)
C8 0.0342(10) 0.0582(14) 0.0337(11) 0.0041(11) 0.0044(9) -0.0068(10)
C9 0.0313(10) 0.0438(13) 0.0328(11) -0.0003(9) -0.0015(8) 0.0010(9)
C10 0.0300(9) 0.0326(11) 0.0230(10) 0.0027(8) -0.0056(8) -0.0016(8)
C11 0.0315(10) 0.0258(10) 0.0216(9) 0.0011(7) 0.0040(7) 0.0021(8)
C12 0.0279(9) 0.0258(9) 0.0218(9) 0.0006(7) 0.0017(7) -0.0016(8)
C13 0.0307(9) 0.0280(10) 0.0219(9) -0.0045(7) -0.0020(7) 0.0005(8)
C14 0.0307(9) 0.0246(10) 0.0270(9) -0.0021(8) -0.0007(8) 0.0034(8)
C15 0.0256(9) 0.0256(10) 0.0224(9) -0.0005(7) 0.0021(7) -0.0014(7)
C16 0.0397(10) 0.0250(10) 0.0230(9) -0.0035(7) 0.0018(8) -0.0010(8)
C17 0.0384(11) 0.0232(9) 0.0245(9) 0.0021(8) 0.0019(8) -0.0009(8)
C18 0.0315(9) 0.0283(10) 0.0248(9) 0.0004(8) 0.0011(8) 0.0039(8)
C19 0.0328(10) 0.0318(10) 0.0235(9) 0.0005(8) 0.0006(7) 0.0075(9)
C20 0.0389(11) 0.0354(11) 0.0267(10) 0.0032(8) 0.0026(8) 0.0067(10)
C21 0.0452(13) 0.0554(14) 0.0274(10) 0.0119(10) 0.0029(9) 0.0094(11)
C22 0.0434(13) 0.0676(17) 0.0261(10) 0.0033(11) -0.0055(9) 0.0119(12)
C23 0.0348(11) 0.0547(15) 0.0388(13) -0.0028(11) -0.0069(9) 0.0013(10)
C24 0.0344(10) 0.0380(12) 0.0299(10) 0.0031(9) -0.0011(8) 0.0023(9)
C25 0.0551(13) 0.0393(12) 0.0376(11) 0.0088(10) 0.0024(10) -0.0049(11)

loop_
_atom_type_symbol
_atom_type_description
_atom_type_scat_dispersion_real
_atom_type_scat_dispersion_imag
_atom_type_scat_source
C C 0.0181 0.0091
;
International Tables for Crystallography
(Vol. C, Tables 4.2.6.8 and 6.1.1.4)
;
H H 0.0000 0.0000
;
International Tables for Crystallography
(Vol. C, Table 6.1.1.4)
;
O O 0.0492 0.0322
;
International Tables for Crystallography
(Vol. C, Tables 4.2.6.8 and 6.1.1.4)
;
N N 0.0311 0.0180
;
International Tables for Crystallography
(Vol. C, Tables 4.2.6.8 and 6.1.1.4)
;

loop_
_geom_angle_atom_site_label_1
_geom_angle_atom_site_label_2
_geom_angle_atom_site_label_3
_geom_angle
C4 O1 H24 106.7(17)
C11 N1 C10 124.13(16)
C11 N1 C1 119.49(17)
C10 N1 C1 115.89(17)
C18 N2 C15 127.31(16)
C18 N2 H16 116.3
C15 N2 H16 116.3
N1 C1 C2 112.67(17)
N1 C1 H1 109.1
C2 C1 H1 109.1
N1 C1 H2 109.1
C2 C1 H2 109.1
H1 C1 H2 107.8
C3 C2 C1 114.5(2)
C3 C2 H3 108.6
C1 C2 H3 108.6
C3 C2 H4 108.6
C1 C2 H4 108.6
H3 C2 H4 107.6
C2 C3 C4 114.75(17)
C2 C3 H5 108.6
C4 C3 H5 108.6
C2 C3 H6 108.6
C4 C3 H6 108.6
H5 C3 H6 107.6
O1 C4 C5 111.75(16)
O1 C4 C3 105.10(15)
C5 C4 C3 114.00(17)
O1 C4 H7 108.6
C5 C4 H7 108.6
C3 C4 H7 108.6
C6 C5 C10 117.51(19)
C6 C5 C4 120.77(19)
C10 C5 C4 121.68(18)
C7 C6 C5 121.5(2)
C7 C6 H8 119.2
C5 C6 H8 119.2
C8 C7 C6 119.9(2)
C8 C7 H9 120.1
C6 C7 H9 120.1
C7 C8 C9 120.0(2)
C7 C8 H10 120.0
C9 C8 H10 120.0
C8 C9 C10 120.0(2)
C8 C9 H11 120.0
C10 C9 H11 120.0
C9 C10 C5 121.0(2)
C9 C10 N1 119.33(19)
C5 C10 N1 119.62(18)
O2 C11 N1 120.78(18)
O2 C11 C12 119.11(18)
N1 C11 C12 120.10(17)
C13 C12 C17 117.83(17)
C13 C12 C11 124.70(17)
C17 C12 C11 117.36(17)
C14 C13 C12 121.91(17)
C14 C13 H12 119.0
C12 C13 H12 119.0
C13 C14 C15 119.51(18)
C13 C14 H13 120.2
C15 C14 H13 120.2
C16 C15 C14 119.10(17)
C16 C15 N2 117.28(17)
C14 C15 N2 123.60(18)
C17 C16 C15 120.63(18)
C17 C16 H14 119.7
C15 C16 H14 119.7
C16 C17 C12 120.95(18)
C16 C17 H15 119.5
C12 C17 H15 119.5
O3 C18 N2 122.17(17)
O3 C18 C19 122.19(17)
N2 C18 C19 115.64(17)
C24 C19 C20 120.22(19)
C24 C19 C18 119.65(18)
C20 C19 C18 120.08(19)
C21 C20 C19 117.5(2)
C21 C20 C25 118.5(2)
C19 C20 C25 123.94(19)
C22 C21 C20 121.7(2)
C22 C21 H17 119.2
C20 C21 H17 119.2
C23 C22 C21 120.2(2)
C23 C22 H18 119.9
C21 C22 H18 119.9
C22 C23 C24 119.4(2)
C22 C23 H19 120.3
C24 C23 H19 120.3
C23 C24 C19 121.0(2)
C23 C24 H20 119.5
C19 C24 H20 119.5
C20 C25 H21 109.5
C20 C25 H22 109.5
H21 C25 H22 109.5
C20 C25 H23 109.5
H21 C25 H23 109.5
H22 C25 H23 109.5

loop_
_geom_bond_atom_site_label_1
_geom_bond_atom_site_label_2
_geom_bond_distance
O1 C4 1.424(2)
O1 H24 0.93(3)
O2 C11 1.236(2)
O3 C18 1.228(2)
N1 C11 1.356(3)
N1 C10 1.440(3)
N1 C1 1.476(2)
N2 C18 1.361(3)
N2 C15 1.411(2)
N2 H16 0.8800
C1 C2 1.527(3)
C1 H1 0.9900
C1 H2 0.9900
C2 C3 1.514(3)
C2 H3 0.9900
C2 H4 0.9900
C3 C4 1.535(3)
C3 H5 0.9900
C3 H6 0.9900
C4 C5 1.523(3)
C4 H7 1.0000
C5 C6 1.396(3)
C5 C10 1.397(3)
C6 C7 1.389(3)
C6 H8 0.9500
C7 C8 1.379(4)
C7 H9 0.9500
C8 C9 1.383(3)
C8 H10 0.9500
C9 C10 1.394(3)
C9 H11 0.9500
C11 C12 1.497(3)
C12 C13 1.393(3)
C12 C17 1.396(3)
C13 C14 1.387(3)
C13 H12 0.9500
C14 C15 1.400(3)
C14 H13 0.9500
C15 C16 1.392(3)
C16 C17 1.385(3)
C16 H14 0.9500
C17 H15 0.9500
C18 C19 1.498(3)
C19 C24 1.398(3)
C19 C20 1.409(3)
C20 C21 1.403(3)
C20 C25 1.504(3)
C21 C22 1.390(4)
C21 H17 0.9500
C22 C23 1.382(4)
C22 H18 0.9500
C23 C24 1.387(3)
C23 H19 0.9500
C24 H20 0.9500
C25 H21 0.9800
C25 H22 0.9800
C25 H23 0.9800

loop_
_geom_hbond_atom_site_label_D
_geom_hbond_atom_site_label_H
_geom_hbond_atom_site_label_A
_geom_hbond_site_symmetry_A
_geom_hbond_distance_DA
_geom_hbond_distance_DH
_geom_hbond_distance_HA
_geom_hbond_angle_DHA
_geom_hbond_publ_flag
O1 H24 O3 2_565 2.698(2) 0.93(3) 1.89(3) 145(2) no
N2 H16 O2 2_554 2.866(2) 0.880 1.997 169.1 no

loop_
_geom_torsion_atom_site_label_1
_geom_torsion_atom_site_label_2
_geom_torsion_atom_site_label_3
_geom_torsion_atom_site_label_4
_geom_torsion
C11 N1 C1 C2 -102.6(2)
C10 N1 C1 C2 85.1(2)
N1 C1 C2 C3 -64.3(3)
C1 C2 C3 C4 62.4(3)
C2 C3 C4 O1 160.8(2)
C2 C3 C4 C5 -76.5(2)
O1 C4 C5 C6 -1.1(2)
C3 C4 C5 C6 -120.1(2)
O1 C4 C5 C10 -178.83(18)
C3 C4 C5 C10 62.2(2)
C10 C5 C6 C7 0.4(3)
C4 C5 C6 C7 -177.44(19)
C5 C6 C7 C8 -2.1(3)
C6 C7 C8 C9 1.0(3)
C7 C8 C9 C10 1.6(3)
C8 C9 C10 C5 -3.3(3)
C8 C9 C10 N1 177.17(19)
C6 C5 C10 C9 2.3(3)
C4 C5 C10 C9 -179.90(17)
C6 C5 C10 N1 -178.20(17)
C4 C5 C10 N1 -0.4(3)
C11 N1 C10 C9 -59.8(3)
C1 N1 C10 C9 112.1(2)
C11 N1 C10 C5 120.7(2)
C1 N1 C10 C5 -67.4(2)
C10 N1 C11 O2 170.94(18)
C1 N1 C11 O2 -0.7(3)
C10 N1 C11 C12 -8.9(3)
C1 N1 C11 C12 179.51(17)
O2 C11 C12 C13 142.9(2)
N1 C11 C12 C13 -37.3(3)
O2 C11 C12 C17 -33.2(3)
N1 C11 C12 C17 146.65(19)
C17 C12 C13 C14 -2.7(3)
C11 C12 C13 C14 -178.77(17)
C12 C13 C14 C15 0.6(3)
C13 C14 C15 C16 1.3(3)
C13 C14 C15 N2 179.63(17)
C18 N2 C15 C16 -167.2(2)
C18 N2 C15 C14 14.4(3)
C14 C15 C16 C17 -1.0(3)
N2 C15 C16 C17 -179.43(18)
C15 C16 C17 C12 -1.2(3)
C13 C12 C17 C16 3.0(3)
C11 C12 C17 C16 179.36(18)
C15 N2 C18 O3 6.1(3)
C15 N2 C18 C19 -174.09(17)
O3 C18 C19 C24 -142.9(2)
N2 C18 C19 C24 37.3(3)
O3 C18 C19 C20 34.4(3)
N2 C18 C19 C20 -145.39(19)
C24 C19 C20 C21 -1.3(3)
C18 C19 C20 C21 -178.59(18)
C24 C19 C20 C25 178.9(2)
C18 C19 C20 C25 1.6(3)
C19 C20 C21 C22 1.5(3)
C25 C20 C21 C22 -178.7(2)
C20 C21 C22 C23 -0.7(4)
C21 C22 C23 C24 -0.4(4)
C22 C23 C24 C19 0.6(4)
C20 C19 C24 C23 0.3(3)
C18 C19 C24 C23 177.6(2)
